data_4314790
loop_
_publ_author_name
'Brian S. Newell'
'Anthony K. Rapp\'e'
'Matthew P. Shores'

_publ_contact_author_address
;Department of Chemistry
Colorado State University
Fort Collins, CO 80521
;
_publ_contact_author_email shores@lamar.colostate.edu
_publ_contact_author_fax 011(970)4911801
_publ_contact_author_name 'Matthew P. Shores'
_publ_contact_author_phone 011(970)4916033
_publ_section_title
;
 Experimental Evidence for Magnetic Exchange in Di- and Trinuclear
 Uranium(IV) Ethynylbenzene Complexes
;
_journal_name_full 'Inorganic Chemistry'
_journal_page_first 1595
_journal_page_last 1606
_journal_paper_doi 10.1021/ic901986w
_journal_volume 49
_journal_year 2010
_chemical_formula_moiety 'C32 H62 N4 Si3 U'
_chemical_formula_sum 'C32 H62 N4 Si3 U'
_chemical_formula_weight 825.16
_chemical_name_systematic
;

 

 ?

 

;
_space_group_IT_number 2
_symmetry_cell_setting triclinic
_symmetry_space_group_name_Hall '-P 1'
_symmetry_space_group_name_H-M 'P -1'
_atom_sites_solution_hydrogens geom
_atom_sites_solution_primary direct
_atom_sites_solution_secondary difmap
_audit_creation_method 'Bruker SHELXTL'
_cell_angle_alpha 89.375(3)
_cell_angle_beta 89.013(3)
_cell_angle_gamma 77.136(2)
_cell_formula_units_Z 4
_cell_length_a 12.4841(6)
_cell_length_b 17.7695(8)
_cell_length_c 18.0989(9)
_cell_measurement_reflns_used 9392
_cell_measurement_temperature 296(2)
_cell_measurement_theta_max 32.58
_cell_measurement_theta_min 2.25
_cell_volume 3913.5(3)
_computing_cell_refinement 'Bruker SMART'
_computing_data_collection 'Bruker SMART'
_computing_data_reduction 'Bruker SAINT'
_computing_molecular_graphics 'Bruker SHELXTL'
_computing_publication_material 'Bruker SHELXTL'
_computing_structure_refinement 'Bruker SHELXTL'
_computing_structure_solution 'Bruker SHELXTL'
_diffrn_ambient_temperature 296(2)
_diffrn_measured_fraction_theta_full 0.997
_diffrn_measured_fraction_theta_max 0.997
_diffrn_measurement_device_type 'CCD area detector'
_diffrn_measurement_method 'phi and omega scans'
_diffrn_radiation_monochromator graphite
_diffrn_radiation_source 'fine-focus sealed tube'
_diffrn_radiation_type MoK\a
_diffrn_radiation_wavelength 0.71073
_diffrn_reflns_av_R_equivalents 0.0563
_diffrn_reflns_av_sigmaI/netI 0.0664
_diffrn_reflns_limit_h_max 16
_diffrn_reflns_limit_h_min -15
_diffrn_reflns_limit_k_max 23
_diffrn_reflns_limit_k_min -23
_diffrn_reflns_limit_l_max 24
_diffrn_reflns_limit_l_min -24
_diffrn_reflns_number 95798
_diffrn_reflns_theta_full 28.28
_diffrn_reflns_theta_max 28.28
_diffrn_reflns_theta_min 1.13
_exptl_absorpt_coefficient_mu 4.264
_exptl_absorpt_correction_T_max 0.6850
_exptl_absorpt_correction_T_min 0.1646
_exptl_absorpt_correction_type multi-scan
_exptl_absorpt_process_details 'SADABS, Sheldrick, 1997'
_exptl_crystal_colour yellow
_exptl_crystal_density_diffrn 1.400
_exptl_crystal_density_meas ?
_exptl_crystal_density_method 'not measured'
_exptl_crystal_description rod
_exptl_crystal_F_000 1664
_exptl_crystal_size_max 0.66
_exptl_crystal_size_mid 0.11
_exptl_crystal_size_min 0.10
_refine_diff_density_max 0.826
_refine_diff_density_min -0.983
_refine_diff_density_rms 0.166
_refine_ls_extinction_method none
_refine_ls_goodness_of_fit_ref 1.013
_refine_ls_hydrogen_treatment constr
_refine_ls_matrix_type full
_refine_ls_number_parameters 721
_refine_ls_number_reflns 19382
_refine_ls_number_restraints 0
_refine_ls_restrained_S_all 1.013
_refine_ls_R_factor_all 0.0693
_refine_ls_R_factor_gt 0.0342
_refine_ls_shift/su_max 0.002
_refine_ls_shift/su_mean 0.000
_refine_ls_structure_factor_coef Fsqd
_refine_ls_weighting_details 'calc w=1/[\s^2^(Fo^2^)+(0.0446P)^2^+0.0000P] where P=(Fo^2^+2Fc^2^)/3'
_refine_ls_weighting_scheme calc
_refine_ls_wR_factor_gt 0.0743
_refine_ls_wR_factor_ref 0.0938
_reflns_number_gt 13084
_reflns_number_total 19382
_reflns_threshold_expression >2sigma(I)
_cod_data_source_file ic901986w_si_002_4.cif
_cod_data_source_block msn145
_cod_depositor_comments
;
The following automatic conversions were performed:

'_symmetry_cell_setting' value 'Triclinic' changed to 'triclinic'
according to the built-in table from CIF Core dictionary named
'cif_core.dic' version 2.4.1 from 2010-06-29.

Automatic conversion script
Id: cif_fix_values 1646 2011-03-28 12:23:43Z adriana 

The following automatic conversions were performed:

'_exptl_crystal_density_meas' value 'not measured' was changed to '?'
- the value is perceived as not measured.

Automatic conversion script
Id: cif_fix_values 3008 2015-01-20 13:52:24Z robertas 
;
_cod_database_code 4314790

loop_
_symmetry_equiv_pos_as_xyz
'x, y, z'
'-x, -y, -z'

loop_
_atom_site_label
_atom_site_type_symbol
_atom_site_fract_x
_atom_site_fract_y
_atom_site_fract_z
_atom_site_U_iso_or_equiv
_atom_site_adp_type
_atom_site_occupancy
_atom_site_symmetry_multiplicity
_atom_site_calc_flag
_atom_site_refinement_flags
_atom_site_disorder_assembly
_atom_site_disorder_group
U1 U 0.177335(12) 0.205182(8) 0.563624(8) 0.01239(5) Uani 1 1 d . . .
U2 U 0.186716(12) 0.203230(8) 0.066021(8) 0.01279(5) Uani 1 1 d . . .
Si1 Si 0.30988(10) 0.01639(7) 0.60325(7) 0.0183(3) Uani 1 1 d . . .
Si2 Si 0.30334(9) 0.32542(6) 0.45780(6) 0.0150(3) Uani 1 1 d . . .
Si3 Si -0.09426(9) 0.26358(7) 0.60919(7) 0.0186(3) Uani 1 1 d . . .
Si4 Si -0.00882(10) 0.33632(7) -0.02896(7) 0.0178(3) Uani 1 1 d . . .
Si5 Si 0.42558(10) 0.25805(7) 0.10753(7) 0.0179(3) Uani 1 1 d . . .
Si6 Si 0.17631(10) 0.01118(7) 0.10198(7) 0.0201(3) Uani 1 1 d . . .
N1 N 0.1939(3) 0.07682(19) 0.56825(18) 0.0167(8) Uani 1 1 d . . .
N2 N 0.2804(3) 0.23341(19) 0.47076(18) 0.0166(8) Uani 1 1 d . . .
N3 N 0.0031(3) 0.25678(19) 0.53951(18) 0.0166(8) Uani 1 1 d . . .
N4 N 0.1179(3) 0.15253(18) 0.43458(18) 0.0158(8) Uani 1 1 d . . .
N5 N 0.0660(3) 0.24202(19) -0.02308(18) 0.0173(8) Uani 1 1 d . . .
N6 N 0.3299(3) 0.25484(19) 0.04071(18) 0.0166(8) Uani 1 1 d . . .
N7 N 0.2490(3) 0.07473(18) 0.06406(18) 0.0146(8) Uani 1 1 d . . .
N8 N 0.2755(3) 0.15701(19) -0.06663(19) 0.0177(8) Uani 1 1 d . . .
C1 C 0.1218(3) 0.0440(2) 0.5202(2) 0.0187(10) Uani 1 1 d . . .
H1A H 0.0457 0.0627 0.5353 0.022 Uiso 1 1 calc R . .
H1B H 0.1394 -0.0119 0.5247 0.022 Uiso 1 1 calc R . .
C2 C 0.1375(4) 0.0673(2) 0.4404(2) 0.0195(10) Uani 1 1 d . . .
H2A H 0.2117 0.0443 0.4237 0.023 Uiso 1 1 calc R . .
H2B H 0.0867 0.0487 0.4092 0.023 Uiso 1 1 calc R . .
C3 C 0.2990(4) 0.1794(2) 0.4076(2) 0.0203(10) Uani 1 1 d . . .
H3A H 0.3362 0.1283 0.4241 0.024 Uiso 1 1 calc R . .
H3B H 0.3446 0.1968 0.3702 0.024 Uiso 1 1 calc R . .
C4 C 0.1875(4) 0.1767(3) 0.3755(2) 0.0217(10) Uani 1 1 d . . .
H4A H 0.1521 0.2273 0.3566 0.026 Uiso 1 1 calc R . .
H4B H 0.1974 0.1404 0.3350 0.026 Uiso 1 1 calc R . .
C5 C -0.0298(3) 0.2663(2) 0.4608(2) 0.0210(10) Uani 1 1 d . . .
H5A H 0.0082 0.3016 0.4360 0.025 Uiso 1 1 calc R . .
H5B H -0.1083 0.2874 0.4577 0.025 Uiso 1 1 calc R . .
C6 C -0.0002(3) 0.1876(2) 0.4240(2) 0.0198(10) Uani 1 1 d . . .
H6A H -0.0444 0.1542 0.4455 0.024 Uiso 1 1 calc R . .
H6B H -0.0155 0.1932 0.3717 0.024 Uiso 1 1 calc R . .
C7 C 0.3831(4) -0.0503(2) 0.5298(3) 0.0262(11) Uani 1 1 d . . .
H7A H 0.4143 -0.0997 0.5514 0.039 Uiso 1 1 calc R . .
H7B H 0.4406 -0.0291 0.5079 0.039 Uiso 1 1 calc R . .
H7C H 0.3320 -0.0562 0.4925 0.039 Uiso 1 1 calc R . .
C8 C 0.4031(3) 0.0803(2) 0.6323(3) 0.0277(11) Uani 1 1 d . . .
H8A H 0.4692 0.0491 0.6523 0.042 Uiso 1 1 calc R . .
H8B H 0.3665 0.1157 0.6692 0.042 Uiso 1 1 calc R . .
H8C H 0.4211 0.1087 0.5902 0.042 Uiso 1 1 calc R . .
C9 C 0.2792(4) -0.0428(2) 0.6862(2) 0.0219(10) Uani 1 1 d . . .
C10 C 0.2018(5) -0.0946(3) 0.6657(3) 0.0431(15) Uani 1 1 d . . .
H10A H 0.1876 -0.1236 0.7085 0.065 Uiso 1 1 calc R . .
H10B H 0.2352 -0.1295 0.6275 0.065 Uiso 1 1 calc R . .
H10C H 0.1338 -0.0633 0.6484 0.065 Uiso 1 1 calc R . .
C11 C 0.3847(4) -0.0935(3) 0.7154(3) 0.0436(14) Uani 1 1 d . . .
H11A H 0.3678 -0.1230 0.7570 0.065 Uiso 1 1 calc R . .
H11B H 0.4332 -0.0616 0.7304 0.065 Uiso 1 1 calc R . .
H11C H 0.4198 -0.1279 0.6773 0.065 Uiso 1 1 calc R . .
C12 C 0.2245(4) 0.0115(3) 0.7474(3) 0.0340(12) Uani 1 1 d . . .
H12A H 0.2087 -0.0183 0.7892 0.051 Uiso 1 1 calc R . .
H12B H 0.1574 0.0435 0.7297 0.051 Uiso 1 1 calc R . .
H12C H 0.2730 0.0434 0.7620 0.051 Uiso 1 1 calc R . .
C13 C 0.2702(4) 0.3595(2) 0.3615(2) 0.0223(10) Uani 1 1 d . . .
H13A H 0.3180 0.3924 0.3459 0.033 Uiso 1 1 calc R . .
H13B H 0.1952 0.3879 0.3596 0.033 Uiso 1 1 calc R . .
H13C H 0.2803 0.3159 0.3292 0.033 Uiso 1 1 calc R . .
C14 C 0.2072(3) 0.3900(2) 0.5230(2) 0.0218(10) Uani 1 1 d . . .
H14A H 0.2117 0.4426 0.5143 0.033 Uiso 1 1 calc R . .
H14B H 0.2274 0.3756 0.5730 0.033 Uiso 1 1 calc R . .
H14C H 0.1334 0.3848 0.5150 0.033 Uiso 1 1 calc R . .
C15 C 0.4504(3) 0.3306(2) 0.4773(2) 0.0170(9) Uani 1 1 d . . .
C16 C 0.5287(4) 0.2717(2) 0.4284(3) 0.0284(11) Uani 1 1 d . . .
H16A H 0.6033 0.2742 0.4379 0.043 Uiso 1 1 calc R . .
H16B H 0.5128 0.2834 0.3774 0.043 Uiso 1 1 calc R . .
H16C H 0.5189 0.2207 0.4397 0.043 Uiso 1 1 calc R . .
C17 C 0.4698(4) 0.4112(2) 0.4607(3) 0.0304(12) Uani 1 1 d . . .
H17A H 0.5448 0.4120 0.4707 0.046 Uiso 1 1 calc R . .
H17B H 0.4218 0.4483 0.4913 0.046 Uiso 1 1 calc R . .
H17C H 0.4549 0.4239 0.4096 0.046 Uiso 1 1 calc R . .
C18 C 0.4765(4) 0.3106(3) 0.5584(2) 0.0308(12) Uani 1 1 d . . .
H18A H 0.5510 0.3133 0.5678 0.046 Uiso 1 1 calc R . .
H18B H 0.4672 0.2594 0.5689 0.046 Uiso 1 1 calc R . .
H18C H 0.4276 0.3467 0.5895 0.046 Uiso 1 1 calc R . .
C19 C -0.0175(4) 0.2168(3) 0.6923(3) 0.0265(11) Uani 1 1 d . . .
H19A H -0.0681 0.2175 0.7330 0.040 Uiso 1 1 calc R . .
H19B H 0.0370 0.2446 0.7053 0.040 Uiso 1 1 calc R . .
H19C H 0.0176 0.1644 0.6810 0.040 Uiso 1 1 calc R . .
C20 C -0.2007(4) 0.2085(3) 0.5855(3) 0.0286(11) Uani 1 1 d . . .
H20A H -0.2713 0.2356 0.6038 0.043 Uiso 1 1 calc R . .
H20B H -0.1822 0.1581 0.6078 0.043 Uiso 1 1 calc R . .
H20C H -0.2032 0.2036 0.5328 0.043 Uiso 1 1 calc R . .
C21 C -0.1631(3) 0.3674(2) 0.6312(2) 0.0214(10) Uani 1 1 d . . .
C22 C -0.2232(4) 0.4063(3) 0.5635(3) 0.0303(12) Uani 1 1 d . . .
H22A H -0.2577 0.4588 0.5749 0.045 Uiso 1 1 calc R . .
H22B H -0.2780 0.3791 0.5495 0.045 Uiso 1 1 calc R . .
H22C H -0.1716 0.4054 0.5234 0.045 Uiso 1 1 calc R . .
C23 C -0.2462(4) 0.3711(3) 0.6956(3) 0.0408(14) Uani 1 1 d . . .
H23A H -0.2797 0.4241 0.7061 0.061 Uiso 1 1 calc R . .
H23B H -0.2089 0.3472 0.7387 0.061 Uiso 1 1 calc R . .
H23C H -0.3018 0.3444 0.6823 0.061 Uiso 1 1 calc R . .
C24 C -0.0760(4) 0.4115(3) 0.6528(3) 0.0286(11) Uani 1 1 d . . .
H24A H -0.1110 0.4639 0.6641 0.043 Uiso 1 1 calc R . .
H24B H -0.0249 0.4107 0.6124 0.043 Uiso 1 1 calc R . .
H24C H -0.0374 0.3874 0.6953 0.043 Uiso 1 1 calc R . .
C25 C 0.2383(3) 0.2621(2) 0.6756(2) 0.0197(10) Uani 1 1 d . . .
C26 C 0.2902(3) 0.2947(2) 0.7155(2) 0.0165(9) Uani 1 1 d . . .
C27 C 0.3610(3) 0.3298(2) 0.7599(2) 0.0172(9) Uani 1 1 d . . .
C28 C 0.3226(4) 0.4001(2) 0.7954(2) 0.0244(11) Uani 1 1 d . . .
H28A H 0.2494 0.4256 0.7908 0.029 Uiso 1 1 calc R . .
C29 C 0.3923(4) 0.4322(3) 0.8371(3) 0.0306(12) Uani 1 1 d . . .
H29A H 0.3655 0.4792 0.8604 0.037 Uiso 1 1 calc R . .
C30 C 0.5007(4) 0.3956(3) 0.8447(3) 0.0320(12) Uani 1 1 d . . .
H30A H 0.5471 0.4175 0.8731 0.038 Uiso 1 1 calc R . .
C31 C 0.5401(4) 0.3261(3) 0.8096(2) 0.0257(11) Uani 1 1 d . . .
H31A H 0.6135 0.3010 0.8144 0.031 Uiso 1 1 calc R . .
C32 C 0.4714(4) 0.2934(3) 0.7675(2) 0.0224(10) Uani 1 1 d . . .
H32A H 0.4991 0.2466 0.7440 0.027 Uiso 1 1 calc R . .
C33 C 0.0779(4) 0.1930(3) -0.0892(2) 0.0240(11) Uani 1 1 d . . .
H33A H 0.0219 0.2151 -0.1247 0.029 Uiso 1 1 calc R . .
H33B H 0.0683 0.1419 -0.0756 0.029 Uiso 1 1 calc R . .
C34 C 0.1905(4) 0.1872(2) -0.1235(2) 0.0240(11) Uani 1 1 d . . .
H34A H 0.2004 0.1527 -0.1655 0.029 Uiso 1 1 calc R . .
H34B H 0.1980 0.2376 -0.1409 0.029 Uiso 1 1 calc R . .
C35 C 0.3565(4) 0.2665(2) -0.0380(2) 0.0234(10) Uani 1 1 d . . .
H35A H 0.4226 0.2866 -0.0419 0.028 Uiso 1 1 calc R . .
H35B H 0.2969 0.3036 -0.0605 0.028 Uiso 1 1 calc R . .
C36 C 0.3739(4) 0.1904(2) -0.0778(2) 0.0226(10) Uani 1 1 d . . .
H36A H 0.3859 0.1983 -0.1302 0.027 Uiso 1 1 calc R . .
H36B H 0.4384 0.1550 -0.0588 0.027 Uiso 1 1 calc R . .
C37 C 0.3393(3) 0.0435(2) 0.0118(2) 0.0213(10) Uani 1 1 d . . .
H37A H 0.3555 -0.0125 0.0134 0.026 Uiso 1 1 calc R . .
H37B H 0.4050 0.0604 0.0254 0.026 Uiso 1 1 calc R . .
C38 C 0.3056(4) 0.0719(2) -0.0660(2) 0.0216(10) Uani 1 1 d . . .
H38A H 0.3660 0.0539 -0.1005 0.026 Uiso 1 1 calc R . .
H38B H 0.2435 0.0516 -0.0812 0.026 Uiso 1 1 calc R . .
C39 C 0.0065(4) 0.3785(3) -0.1229(2) 0.0287(11) Uani 1 1 d . . .
H39A H -0.0606 0.4140 -0.1356 0.043 Uiso 1 1 calc R . .
H39B H 0.0225 0.3379 -0.1587 0.043 Uiso 1 1 calc R . .
H39C H 0.0654 0.4052 -0.1227 0.043 Uiso 1 1 calc R . .
C40 C 0.0501(3) 0.3929(2) 0.0405(2) 0.0228(10) Uani 1 1 d . . .
H40A H 0.0150 0.4466 0.0362 0.034 Uiso 1 1 calc R . .
H40B H 0.1276 0.3863 0.0314 0.034 Uiso 1 1 calc R . .
H40C H 0.0377 0.3747 0.0894 0.034 Uiso 1 1 calc R . .
C41 C -0.1608(3) 0.3446(2) -0.0074(2) 0.0215(10) Uani 1 1 d . . .
C42 C -0.1750(4) 0.3141(3) 0.0700(3) 0.0391(14) Uani 1 1 d . . .
H42A H -0.2517 0.3183 0.0806 0.059 Uiso 1 1 calc R . .
H42B H -0.1453 0.3437 0.1052 0.059 Uiso 1 1 calc R . .
H42C H -0.1369 0.2609 0.0732 0.059 Uiso 1 1 calc R . .
C43 C -0.2243(4) 0.4281(3) -0.0140(3) 0.0405(14) Uani 1 1 d . . .
H43A H -0.3006 0.4310 -0.0031 0.061 Uiso 1 1 calc R . .
H43B H -0.2163 0.4466 -0.0633 0.061 Uiso 1 1 calc R . .
H43C H -0.1959 0.4593 0.0204 0.061 Uiso 1 1 calc R . .
C44 C -0.2089(4) 0.2962(3) -0.0621(3) 0.0381(14) Uani 1 1 d . . .
H44A H -0.2855 0.3007 -0.0510 0.057 Uiso 1 1 calc R . .
H44B H -0.1708 0.2431 -0.0581 0.057 Uiso 1 1 calc R . .
H44C H -0.2004 0.3144 -0.1115 0.057 Uiso 1 1 calc R . .
C45 C 0.5648(4) 0.2024(3) 0.0777(3) 0.0304(12) Uani 1 1 d . . .
H45A H 0.6199 0.2276 0.0952 0.046 Uiso 1 1 calc R . .
H45B H 0.5687 0.2000 0.0247 0.046 Uiso 1 1 calc R . .
H45C H 0.5773 0.1510 0.0978 0.046 Uiso 1 1 calc R . .
C46 C 0.3797(4) 0.2085(3) 0.1906(2) 0.0242(11) Uani 1 1 d . . .
H46A H 0.4306 0.2075 0.2300 0.036 Uiso 1 1 calc R . .
H46B H 0.3770 0.1566 0.1781 0.036 Uiso 1 1 calc R . .
H46C H 0.3079 0.2361 0.2064 0.036 Uiso 1 1 calc R . .
C47 C 0.4343(3) 0.3601(2) 0.1315(2) 0.0214(10) Uani 1 1 d . . .
C48 C 0.4703(4) 0.4003(3) 0.0627(2) 0.0255(11) Uani 1 1 d . . .
H48A H 0.4744 0.4519 0.0750 0.038 Uiso 1 1 calc R . .
H48B H 0.4179 0.4018 0.0243 0.038 Uiso 1 1 calc R . .
H48C H 0.5412 0.3721 0.0460 0.038 Uiso 1 1 calc R . .
C49 C 0.5158(4) 0.3598(3) 0.1931(3) 0.0318(12) Uani 1 1 d . . .
H49A H 0.5184 0.4119 0.2046 0.048 Uiso 1 1 calc R . .
H49B H 0.5873 0.3320 0.1773 0.048 Uiso 1 1 calc R . .
H49C H 0.4929 0.3352 0.2362 0.048 Uiso 1 1 calc R . .
C50 C 0.3199(3) 0.4062(2) 0.1571(2) 0.0251(11) Uani 1 1 d . . .
H50A H 0.3244 0.4578 0.1694 0.038 Uiso 1 1 calc R . .
H50B H 0.2959 0.3815 0.1997 0.038 Uiso 1 1 calc R . .
H50C H 0.2684 0.4079 0.1180 0.038 Uiso 1 1 calc R . .
C51 C 0.1494(4) -0.0567(3) 0.0298(3) 0.0309(12) Uani 1 1 d . . .
H51A H 0.1120 -0.0277 -0.0109 0.046 Uiso 1 1 calc R . .
H51B H 0.1044 -0.0892 0.0506 0.046 Uiso 1 1 calc R . .
H51C H 0.2179 -0.0881 0.0126 0.046 Uiso 1 1 calc R . .
C52 C 0.0421(4) 0.0709(3) 0.1359(3) 0.0344(13) Uani 1 1 d . . .
H52A H 0.0552 0.1059 0.1729 0.052 Uiso 1 1 calc R . .
H52B H -0.0017 0.0377 0.1567 0.052 Uiso 1 1 calc R . .
H52C H 0.0040 0.0997 0.0953 0.052 Uiso 1 1 calc R . .
C53 C 0.2500(4) -0.0473(3) 0.1814(3) 0.0295(12) Uani 1 1 d . . .
C54 C 0.2572(5) 0.0051(3) 0.2468(3) 0.0401(14) Uani 1 1 d . . .
H54A H 0.2947 -0.0253 0.2866 0.060 Uiso 1 1 calc R . .
H54B H 0.1844 0.0302 0.2629 0.060 Uiso 1 1 calc R . .
H54C H 0.2969 0.0434 0.2318 0.060 Uiso 1 1 calc R . .
C55 C 0.1915(5) -0.1094(3) 0.2075(3) 0.0550(18) Uani 1 1 d . . .
H55A H 0.2307 -0.1377 0.2479 0.083 Uiso 1 1 calc R . .
H55B H 0.1887 -0.1440 0.1676 0.083 Uiso 1 1 calc R . .
H55C H 0.1181 -0.0858 0.2235 0.083 Uiso 1 1 calc R . .
C56 C 0.3691(5) -0.0866(3) 0.1582(3) 0.0476(15) Uani 1 1 d . . .
H56A H 0.4055 -0.1157 0.1992 0.071 Uiso 1 1 calc R . .
H56B H 0.4081 -0.0479 0.1436 0.071 Uiso 1 1 calc R . .
H56C H 0.3677 -0.1206 0.1176 0.071 Uiso 1 1 calc R . .
C57 C 0.0914(3) 0.2517(2) 0.1831(2) 0.0195(10) Uani 1 1 d . . .
C58 C 0.0221(3) 0.2910(2) 0.2227(2) 0.0174(9) Uani 1 1 d . . .
C59 C -0.0642(3) 0.3413(2) 0.2652(2) 0.0168(9) Uani 1 1 d . . .
C60 C -0.1635(3) 0.3201(2) 0.2806(2) 0.0214(10) Uani 1 1 d . . .
H60A H -0.1741 0.2728 0.2647 0.026 Uiso 1 1 calc R . .
C61 C -0.2461(4) 0.3694(3) 0.3196(2) 0.0260(11) Uani 1 1 d . . .
H61A H -0.3121 0.3550 0.3296 0.031 Uiso 1 1 calc R . .
C62 C -0.2313(4) 0.4398(3) 0.3437(3) 0.0302(12) Uani 1 1 d . . .
H62A H -0.2872 0.4728 0.3697 0.036 Uiso 1 1 calc R . .
C63 C -0.1333(4) 0.4611(3) 0.3291(3) 0.0301(12) Uani 1 1 d . . .
H63A H -0.1230 0.5085 0.3452 0.036 Uiso 1 1 calc R . .
C64 C -0.0506(4) 0.4121(2) 0.2904(2) 0.0231(10) Uani 1 1 d . . .
H64A H 0.0154 0.4267 0.2811 0.028 Uiso 1 1 calc R . .

loop_
_atom_site_aniso_label
_atom_site_aniso_U_11
_atom_site_aniso_U_22
_atom_site_aniso_U_33
_atom_site_aniso_U_23
_atom_site_aniso_U_13
_atom_site_aniso_U_12
U1 0.01410(9) 0.01191(8) 0.01168(9) 0.00027(6) -0.00226(6) -0.00386(7)
U2 0.01469(9) 0.01168(8) 0.01169(9) -0.00008(6) 0.00038(6) -0.00230(7)
Si1 0.0183(7) 0.0138(6) 0.0219(7) 0.0002(5) -0.0053(5) -0.0016(5)
Si2 0.0161(6) 0.0133(6) 0.0156(6) 0.0002(5) -0.0001(5) -0.0035(5)
Si3 0.0144(6) 0.0200(6) 0.0215(7) 0.0066(5) -0.0033(5) -0.0045(5)
Si4 0.0198(7) 0.0166(6) 0.0173(7) 0.0034(5) -0.0049(5) -0.0042(5)
Si5 0.0163(6) 0.0174(6) 0.0201(7) 0.0043(5) -0.0010(5) -0.0038(5)
Si6 0.0212(7) 0.0147(6) 0.0249(7) -0.0027(5) 0.0071(5) -0.0056(5)
N1 0.020(2) 0.0151(18) 0.016(2) 0.0008(15) -0.0033(15) -0.0071(15)
N2 0.019(2) 0.0163(18) 0.015(2) -0.0010(15) -0.0018(15) -0.0061(15)
N3 0.0158(19) 0.0195(19) 0.0138(19) 0.0022(15) -0.0038(15) -0.0020(15)
N4 0.022(2) 0.0127(18) 0.0133(19) 0.0035(15) -0.0059(15) -0.0053(15)
N5 0.021(2) 0.0172(18) 0.0134(19) -0.0002(15) -0.0016(15) -0.0033(16)
N6 0.018(2) 0.0183(18) 0.0134(19) 0.0019(15) 0.0024(15) -0.0054(15)
N7 0.0161(19) 0.0148(18) 0.0119(19) 0.0006(15) 0.0061(15) -0.0014(15)
N8 0.021(2) 0.0173(19) 0.014(2) 0.0000(15) 0.0037(16) -0.0045(16)
C1 0.021(2) 0.019(2) 0.019(2) 0.0021(19) -0.0069(19) -0.0102(19)
C2 0.027(3) 0.016(2) 0.017(2) -0.0035(18) -0.0060(19) -0.0058(19)
C3 0.028(3) 0.018(2) 0.016(2) -0.0023(19) 0.007(2) -0.007(2)
C4 0.033(3) 0.020(2) 0.011(2) -0.0027(19) -0.002(2) -0.004(2)
C5 0.019(2) 0.022(2) 0.020(2) -0.0003(19) -0.0085(19) 0.0000(19)
C6 0.024(3) 0.020(2) 0.015(2) 0.0016(18) -0.0112(19) -0.0036(19)
C7 0.025(3) 0.021(2) 0.032(3) -0.001(2) -0.001(2) -0.004(2)
C8 0.015(2) 0.022(2) 0.046(3) -0.003(2) -0.007(2) -0.0024(19)
C9 0.027(3) 0.016(2) 0.020(3) 0.0011(19) -0.009(2) 0.0012(19)
C10 0.070(4) 0.041(3) 0.029(3) 0.010(3) -0.007(3) -0.035(3)
C11 0.047(4) 0.040(3) 0.036(3) 0.011(3) -0.008(3) 0.008(3)
C12 0.052(3) 0.027(3) 0.018(3) -0.002(2) 0.002(2) 0.002(2)
C13 0.024(3) 0.023(2) 0.020(3) 0.002(2) -0.001(2) -0.006(2)
C14 0.021(2) 0.018(2) 0.025(3) -0.001(2) 0.002(2) -0.0016(19)
C15 0.019(2) 0.012(2) 0.019(2) 0.0033(18) 0.0023(18) -0.0033(18)
C16 0.026(3) 0.022(2) 0.036(3) 0.001(2) 0.004(2) -0.003(2)
C17 0.020(3) 0.023(3) 0.051(3) 0.007(2) -0.007(2) -0.012(2)
C18 0.026(3) 0.043(3) 0.024(3) 0.002(2) -0.005(2) -0.009(2)
C19 0.019(3) 0.030(3) 0.030(3) 0.007(2) -0.001(2) -0.005(2)
C20 0.018(3) 0.029(3) 0.041(3) 0.009(2) -0.002(2) -0.010(2)
C21 0.017(2) 0.025(2) 0.023(3) 0.002(2) 0.001(2) -0.0066(19)
C22 0.031(3) 0.021(2) 0.037(3) 0.003(2) -0.006(2) 0.001(2)
C23 0.031(3) 0.047(3) 0.041(3) -0.004(3) 0.012(3) -0.003(3)
C24 0.027(3) 0.024(3) 0.035(3) -0.005(2) 0.001(2) -0.004(2)
C25 0.021(2) 0.025(2) 0.015(2) -0.0010(19) 0.0008(19) -0.010(2)
C26 0.020(2) 0.019(2) 0.012(2) 0.0052(18) 0.0030(18) -0.0077(19)
C27 0.025(3) 0.020(2) 0.009(2) 0.0053(18) 0.0009(18) -0.0103(19)
C28 0.031(3) 0.021(2) 0.021(3) 0.002(2) 0.000(2) -0.005(2)
C29 0.045(3) 0.028(3) 0.024(3) -0.003(2) 0.001(2) -0.017(2)
C30 0.040(3) 0.041(3) 0.025(3) 0.000(2) -0.009(2) -0.029(3)
C31 0.023(3) 0.043(3) 0.016(3) 0.006(2) -0.004(2) -0.018(2)
C32 0.025(3) 0.027(2) 0.018(2) 0.003(2) 0.000(2) -0.013(2)
C33 0.031(3) 0.021(2) 0.020(3) 0.000(2) -0.010(2) -0.004(2)
C34 0.036(3) 0.017(2) 0.017(3) -0.0014(19) -0.003(2) -0.002(2)
C35 0.029(3) 0.023(2) 0.021(3) 0.004(2) 0.001(2) -0.011(2)
C36 0.029(3) 0.024(2) 0.016(2) 0.004(2) 0.006(2) -0.008(2)
C37 0.023(3) 0.017(2) 0.022(3) 0.0010(19) 0.004(2) -0.0028(19)
C38 0.026(3) 0.018(2) 0.021(3) -0.0052(19) 0.006(2) -0.0042(19)
C39 0.030(3) 0.032(3) 0.025(3) 0.006(2) -0.007(2) -0.009(2)
C40 0.023(3) 0.018(2) 0.028(3) 0.001(2) -0.004(2) -0.0064(19)
C41 0.020(2) 0.022(2) 0.023(3) 0.006(2) -0.0073(19) -0.0069(19)
C42 0.023(3) 0.066(4) 0.030(3) 0.014(3) -0.003(2) -0.013(3)
C43 0.028(3) 0.020(3) 0.070(4) 0.005(3) 0.005(3) 0.000(2)
C44 0.028(3) 0.052(4) 0.038(3) -0.007(3) -0.004(2) -0.016(3)
C45 0.022(3) 0.028(3) 0.039(3) 0.006(2) 0.003(2) -0.002(2)
C46 0.026(3) 0.026(2) 0.022(3) 0.009(2) -0.004(2) -0.009(2)
C47 0.020(2) 0.022(2) 0.023(3) 0.001(2) -0.005(2) -0.007(2)
C48 0.029(3) 0.025(3) 0.027(3) 0.002(2) -0.003(2) -0.014(2)
C49 0.035(3) 0.035(3) 0.030(3) 0.001(2) -0.010(2) -0.016(2)
C50 0.028(3) 0.024(2) 0.023(3) 0.000(2) -0.002(2) -0.005(2)
C51 0.033(3) 0.025(3) 0.038(3) -0.007(2) 0.005(2) -0.014(2)
C52 0.021(3) 0.030(3) 0.053(4) -0.011(3) 0.017(2) -0.009(2)
C53 0.047(3) 0.019(2) 0.023(3) 0.003(2) 0.012(2) -0.011(2)
C54 0.064(4) 0.032(3) 0.026(3) -0.002(2) 0.006(3) -0.016(3)
C55 0.096(5) 0.038(3) 0.038(4) 0.010(3) 0.010(3) -0.029(3)
C56 0.057(4) 0.038(3) 0.034(4) 0.011(3) 0.001(3) 0.019(3)
C57 0.020(2) 0.022(2) 0.016(2) 0.0030(19) -0.0020(19) -0.004(2)
C58 0.023(2) 0.017(2) 0.013(2) 0.0032(18) -0.0055(19) -0.0066(19)
C59 0.020(2) 0.018(2) 0.010(2) 0.0034(18) -0.0025(18) 0.0029(18)
C60 0.022(3) 0.023(2) 0.018(2) 0.001(2) -0.0016(19) -0.004(2)
C61 0.019(3) 0.038(3) 0.020(3) 0.004(2) 0.005(2) -0.003(2)
C62 0.025(3) 0.036(3) 0.024(3) -0.008(2) 0.006(2) 0.007(2)
C63 0.024(3) 0.029(3) 0.036(3) -0.015(2) -0.001(2) -0.002(2)
C64 0.020(2) 0.026(2) 0.024(3) 0.000(2) -0.002(2) -0.007(2)

loop_
_atom_type_symbol
_atom_type_description
_atom_type_scat_dispersion_real
_atom_type_scat_dispersion_imag
_atom_type_scat_source
C C 0.0033 0.0016 'International Tables Vol C Tables 4.2.6.8 and 6.1.1.4'
H H 0.0000 0.0000 'International Tables Vol C Tables 4.2.6.8 and 6.1.1.4'
N N 0.0061 0.0033 'International Tables Vol C Tables 4.2.6.8 and 6.1.1.4'
Si Si 0.0817 0.0704 'International Tables Vol C Tables 4.2.6.8 and 6.1.1.4'
U U -9.6767 9.6646 'International Tables Vol C Tables 4.2.6.8 and 6.1.1.4'

loop_
_geom_angle_atom_site_label_1
_geom_angle_atom_site_label_2
_geom_angle_atom_site_label_3
_geom_angle
_geom_angle_site_symmetry_1
_geom_angle_site_symmetry_3
_geom_angle_publ_flag
N3 U1 N2 108.42(12) . . ?
N3 U1 N1 106.64(12) . . ?
N2 U1 N1 108.87(12) . . ?
N3 U1 C25 111.52(13) . . ?
N2 U1 C25 106.12(12) . . ?
N1 U1 C25 115.11(13) . . ?
N3 U1 N4 68.90(11) . . ?
N2 U1 N4 69.26(11) . . ?
N1 U1 N4 69.06(11) . . ?
C25 U1 N4 174.92(12) . . ?
N6 U2 N5 106.63(12) . . ?
N6 U2 N7 106.72(12) . . ?
N5 U2 N7 110.96(12) . . ?
N6 U2 C57 112.60(12) . . ?
N5 U2 C57 106.03(13) . . ?
N7 U2 C57 113.74(13) . . ?
N6 U2 N8 69.15(11) . . ?
N5 U2 N8 69.32(11) . . ?
N7 U2 N8 69.14(11) . . ?
C57 U2 N8 175.33(12) . . ?
N1 Si1 C7 110.60(19) . . ?
N1 Si1 C8 106.35(18) . . ?
C7 Si1 C8 108.1(2) . . ?
N1 Si1 C9 113.02(19) . . ?
C7 Si1 C9 109.4(2) . . ?
C8 Si1 C9 109.3(2) . . ?
N2 Si2 C13 110.48(17) . . ?
N2 Si2 C14 106.44(18) . . ?
C13 Si2 C14 108.7(2) . . ?
N2 Si2 C15 112.64(17) . . ?
C13 Si2 C15 108.75(19) . . ?
C14 Si2 C15 109.77(18) . . ?
N3 Si3 C20 110.88(19) . . ?
N3 Si3 C19 105.46(19) . . ?
C20 Si3 C19 108.5(2) . . ?
N3 Si3 C21 112.42(18) . . ?
C20 Si3 C21 109.9(2) . . ?
C19 Si3 C21 109.5(2) . . ?
N5 Si4 C39 111.1(2) . . ?
N5 Si4 C40 106.64(18) . . ?
C39 Si4 C40 108.3(2) . . ?
N5 Si4 C41 112.18(18) . . ?
C39 Si4 C41 109.1(2) . . ?
C40 Si4 C41 109.40(19) . . ?
N6 Si5 C45 110.6(2) . . ?
N6 Si5 C46 105.22(18) . . ?
C45 Si5 C46 108.4(2) . . ?
N6 Si5 C47 112.97(18) . . ?
C45 Si5 C47 109.1(2) . . ?
C46 Si5 C47 110.3(2) . . ?
N7 Si6 C52 106.56(19) . . ?
N7 Si6 C51 110.29(19) . . ?
C52 Si6 C51 108.9(2) . . ?
N7 Si6 C53 112.79(19) . . ?
C52 Si6 C53 109.5(2) . . ?
C51 Si6 C53 108.7(2) . . ?
C1 N1 Si1 118.8(3) . . ?
C1 N1 U1 117.3(3) . . ?
Si1 N1 U1 121.16(16) . . ?
C3 N2 Si2 118.8(3) . . ?
C3 N2 U1 116.5(2) . . ?
Si2 N2 U1 121.97(17) . . ?
C5 N3 Si3 120.8(3) . . ?
C5 N3 U1 118.0(3) . . ?
Si3 N3 U1 119.39(18) . . ?
C6 N4 C2 111.2(3) . . ?
C6 N4 C4 111.7(3) . . ?
C2 N4 C4 111.4(3) . . ?
C6 N4 U1 107.6(2) . . ?
C2 N4 U1 107.6(2) . . ?
C4 N4 U1 107.0(2) . . ?
C33 N5 Si4 119.0(3) . . ?
C33 N5 U2 116.3(3) . . ?
Si4 N5 U2 121.79(16) . . ?
C35 N6 Si5 120.0(3) . . ?
C35 N6 U2 117.6(2) . . ?
Si5 N6 U2 120.40(18) . . ?
C37 N7 Si6 117.7(3) . . ?
C37 N7 U2 117.4(2) . . ?
Si6 N7 U2 122.92(17) . . ?
C38 N8 C36 111.4(3) . . ?
C38 N8 C34 111.5(3) . . ?
C36 N8 C34 110.9(3) . . ?
C38 N8 U2 107.8(2) . . ?
C36 N8 U2 107.7(2) . . ?
C34 N8 U2 107.4(2) . . ?
N1 C1 C2 109.6(3) . . ?
N4 C2 C1 109.6(3) . . ?
N2 C3 C4 108.4(3) . . ?
N4 C4 C3 109.0(3) . . ?
N3 C5 C6 108.5(3) . . ?
N4 C6 C5 109.8(3) . . ?
C11 C9 C12 108.8(4) . . ?
C11 C9 C10 108.4(4) . . ?
C12 C9 C10 108.4(4) . . ?
C11 C9 Si1 110.5(3) . . ?
C12 C9 Si1 109.4(3) . . ?
C10 C9 Si1 111.3(3) . . ?
C18 C15 C17 108.8(4) . . ?
C18 C15 C16 108.7(4) . . ?
C17 C15 C16 108.9(4) . . ?
C18 C15 Si2 110.0(3) . . ?
C17 C15 Si2 111.3(3) . . ?
C16 C15 Si2 109.0(3) . . ?
C22 C21 C24 108.8(4) . . ?
C22 C21 C23 108.9(4) . . ?
C24 C21 C23 108.9(4) . . ?
C22 C21 Si3 109.8(3) . . ?
C24 C21 Si3 109.6(3) . . ?
C23 C21 Si3 110.8(3) . . ?
C26 C25 U1 160.9(4) . . ?
C25 C26 C27 174.8(5) . . ?
C28 C27 C32 118.2(4) . . ?
C28 C27 C26 121.9(4) . . ?
C32 C27 C26 119.9(4) . . ?
C29 C28 C27 120.6(4) . . ?
C30 C29 C28 120.8(4) . . ?
C29 C30 C31 119.3(4) . . ?
C32 C31 C30 120.5(4) . . ?
C31 C32 C27 120.6(4) . . ?
N5 C33 C34 109.5(3) . . ?
N8 C34 C33 108.9(4) . . ?
N6 C35 C36 109.3(3) . . ?
N8 C36 C35 109.5(3) . . ?
N7 C37 C38 109.2(3) . . ?
N8 C38 C37 109.2(3) . . ?
C42 C41 C43 110.0(4) . . ?
C42 C41 C44 108.1(4) . . ?
C43 C41 C44 108.2(4) . . ?
C42 C41 Si4 109.8(3) . . ?
C43 C41 Si4 110.8(3) . . ?
C44 C41 Si4 109.9(3) . . ?
C49 C47 C48 109.4(4) . . ?
C49 C47 C50 108.9(4) . . ?
C48 C47 C50 108.4(4) . . ?
C49 C47 Si5 110.8(3) . . ?
C48 C47 Si5 109.7(3) . . ?
C50 C47 Si5 109.5(3) . . ?
C55 C53 C54 108.4(4) . . ?
C55 C53 C56 108.5(4) . . ?
C54 C53 C56 107.2(4) . . ?
C55 C53 Si6 111.7(4) . . ?
C54 C53 Si6 110.4(3) . . ?
C56 C53 Si6 110.5(3) . . ?
C58 C57 U2 157.5(4) . . ?
C57 C58 C59 175.6(5) . . ?
C64 C59 C60 118.5(4) . . ?
C64 C59 C58 120.8(4) . . ?
C60 C59 C58 120.7(4) . . ?
C61 C60 C59 120.1(4) . . ?
C62 C61 C60 120.5(4) . . ?
C63 C62 C61 119.8(4) . . ?
C64 C63 C62 120.0(4) . . ?
C63 C64 C59 121.1(4) . . ?

loop_
_geom_bond_atom_site_label_1
_geom_bond_atom_site_label_2
_geom_bond_distance
_geom_bond_site_symmetry_2
_geom_bond_publ_flag
U1 N3 2.214(3) . ?
U1 N2 2.220(3) . ?
U1 N1 2.245(3) . ?
U1 C25 2.480(4) . ?
U1 N4 2.702(3) . ?
U2 N6 2.222(3) . ?
U2 N5 2.224(3) . ?
U2 N7 2.243(3) . ?
U2 C57 2.478(4) . ?
U2 N8 2.686(3) . ?
Si1 N1 1.725(4) . ?
Si1 C7 1.876(4) . ?
Si1 C8 1.883(4) . ?
Si1 C9 1.905(5) . ?
Si2 N2 1.734(3) . ?
Si2 C13 1.863(4) . ?
Si2 C14 1.874(4) . ?
Si2 C15 1.898(4) . ?
Si3 N3 1.722(4) . ?
Si3 C20 1.875(4) . ?
Si3 C19 1.881(5) . ?
Si3 C21 1.898(4) . ?
Si4 N5 1.730(4) . ?
Si4 C39 1.875(5) . ?
Si4 C40 1.876(4) . ?
Si4 C41 1.904(4) . ?
Si5 N6 1.725(3) . ?
Si5 C45 1.872(5) . ?
Si5 C46 1.880(4) . ?
Si5 C47 1.895(4) . ?
Si6 N7 1.729(3) . ?
Si6 C52 1.869(4) . ?
Si6 C51 1.873(4) . ?
Si6 C53 1.892(5) . ?
N1 C1 1.476(5) . ?
N2 C3 1.483(5) . ?
N3 C5 1.486(5) . ?
N4 C6 1.481(5) . ?
N4 C2 1.482(5) . ?
N4 C4 1.486(5) . ?
N5 C33 1.474(5) . ?
N6 C35 1.481(5) . ?
N7 C37 1.473(5) . ?
N8 C38 1.475(5) . ?
N8 C36 1.489(5) . ?
N8 C34 1.499(5) . ?
C1 C2 1.519(6) . ?
C3 C4 1.527(6) . ?
C5 C6 1.523(5) . ?
C9 C11 1.521(6) . ?
C9 C12 1.527(6) . ?
C9 C10 1.528(6) . ?
C15 C18 1.531(6) . ?
C15 C17 1.532(5) . ?
C15 C16 1.538(6) . ?
C21 C22 1.525(6) . ?
C21 C24 1.532(5) . ?
C21 C23 1.539(6) . ?
C25 C26 1.212(5) . ?
C26 C27 1.448(5) . ?
C27 C28 1.394(6) . ?
C27 C32 1.394(6) . ?
C28 C29 1.380(6) . ?
C29 C30 1.373(7) . ?
C30 C31 1.381(6) . ?
C31 C32 1.381(5) . ?
C33 C34 1.509(6) . ?
C35 C36 1.509(6) . ?
C37 C38 1.525(6) . ?
C41 C42 1.519(6) . ?
C41 C43 1.522(6) . ?
C41 C44 1.534(6) . ?
C47 C49 1.522(6) . ?
C47 C48 1.538(6) . ?
C47 C50 1.546(6) . ?
C53 C55 1.520(7) . ?
C53 C54 1.530(6) . ?
C53 C56 1.549(7) . ?
C57 C58 1.213(6) . ?
C58 C59 1.452(6) . ?
C59 C64 1.390(5) . ?
C59 C60 1.396(6) . ?
C60 C61 1.383(6) . ?
C61 C62 1.382(6) . ?
C62 C63 1.379(6) . ?
C63 C64 1.378(6) . ?
